data_4314336
loop_
_publ_author_name
'Paul D. Benny'
'Charles L. Barnes'
'Pamela M. Piekarski'
'John D. Lydon'
'Silvia S. Jurisson'

_publ_contact_author
; Dr. Silvia Jurisson
    Department of Chemistry
    University of Missouri - Columbia
    Columbia, Missouri 65211 USA
;
_publ_contact_author_email JurissonS@missouri.edu
_publ_contact_author_fax (573)882-2754
_publ_contact_author_phone (573)882-2107
_publ_section_title
;
 Synthesis and Characterization of Novel Rhenium(V) Tetradentate N2O2
 Schiff Base Monomer and Dimer Complexes
;
_journal_name_full 'Inorganic Chemistry'
_journal_page_first 6519
_journal_page_last 6527
_journal_paper_doi 10.1021/ic030240q
_journal_volume 42
_journal_year 2003
_chemical_formula_sum 'C13 H20 Cl N2 O3 Re'
_chemical_formula_weight 473.96
_chemical_name_systematic
;
   ?
;
_space_group_IT_number 14
_symmetry_cell_setting monoclinic
_symmetry_space_group_name_Hall '-P 2ybc'
_symmetry_space_group_name_H-M 'P 1 21/c 1'
_atom_sites_solution_hydrogens geom
_atom_sites_solution_primary direct
_atom_sites_solution_secondary difmap
_cell_angle_alpha 90.00
_cell_angle_beta 97.5630(10)
_cell_angle_gamma 90.00
_cell_formula_units_Z 8
_cell_length_a 8.1628(5)
_cell_length_b 13.0699(8)
_cell_length_c 28.3902(17)
_cell_measurement_reflns_used 6284
_cell_measurement_temperature 173(2)
_cell_volume 3002.5(3)
_computing_cell_refinement 'SAINT (Bruker, 1998)'
_computing_data_collection 'SMART (Bruker, 1998)'
_computing_data_reduction 'SAINT (Bruker, 1998)'
_computing_molecular_graphics 'ORTEP-III (Burnett & Johnson, 1996)'
_computing_publication_material 'CIFTAB (Sheldrick, 1997)'
_computing_structure_refinement 'SHELXL-97 (Sheldrick, 1997)'
_computing_structure_solution 'SHELXS-97 (Sheldrick, 1997)'
_diffrn_ambient_temperature 173(2)
_diffrn_measured_fraction_theta_full 0.992
_diffrn_measured_fraction_theta_max 0.992
_diffrn_measurement_device_type 'Bruker SMART CCD area detector'
_diffrn_measurement_method 'omega scans'
_diffrn_radiation_monochromator graphite
_diffrn_radiation_source 'fine-focus sealed tube'
_diffrn_radiation_type MoK\a
_diffrn_radiation_wavelength 0.71073
_diffrn_reflns_av_R_equivalents 0.0524
_diffrn_reflns_av_sigmaI/netI 0.0605
_diffrn_reflns_limit_h_max 10
_diffrn_reflns_limit_h_min -10
_diffrn_reflns_limit_k_max 16
_diffrn_reflns_limit_k_min -16
_diffrn_reflns_limit_l_max 36
_diffrn_reflns_limit_l_min -18
_diffrn_reflns_number 18671
_diffrn_reflns_theta_full 27.16
_diffrn_reflns_theta_max 27.16
_diffrn_reflns_theta_min 1.45
_diffrn_standards_decay_% 0.0
_exptl_absorpt_coefficient_mu 8.280
_exptl_absorpt_correction_T_max 0.32
_exptl_absorpt_correction_T_min 0.21
_exptl_absorpt_correction_type multi-scan
_exptl_absorpt_process_details
;
   Data were corrected for decay and absorption using the program SADABS
   based on the method of R.H. Blessing (Acta Cryst. A51, 33-38, 1995).
;
_exptl_crystal_colour brown
_exptl_crystal_density_diffrn 2.097
_exptl_crystal_density_method 'not measured'
_exptl_crystal_description prism
_exptl_crystal_F_000 1824
_exptl_crystal_size_max 0.30
_exptl_crystal_size_mid 0.20
_exptl_crystal_size_min 0.20
_refine_diff_density_max 2.296
_refine_diff_density_min -1.651
_refine_diff_density_rms 0.183
_refine_ls_extinction_method none
_refine_ls_goodness_of_fit_ref 1.056
_refine_ls_hydrogen_treatment noref
_refine_ls_matrix_type full
_refine_ls_number_parameters 389
_refine_ls_number_reflns 6625
_refine_ls_number_restraints 0
_refine_ls_restrained_S_all 1.056
_refine_ls_R_factor_all 0.0759
_refine_ls_R_factor_gt 0.0432
_refine_ls_shift/su_max 0.001
_refine_ls_shift/su_mean 0.000
_refine_ls_structure_factor_coef Fsqd
_refine_ls_weighting_details 'calc w=1/[\s^2^(Fo^2^)+(0.0371P)^2^+6.3044P] where P=(Fo^2^+2Fc^2^)/3'
_refine_ls_weighting_scheme calc
_refine_ls_wR_factor_gt 0.0858
_refine_ls_wR_factor_ref 0.0928
_reflns_number_gt 4540
_reflns_number_total 6625
_reflns_threshold_expression >2sigma(I)
_cod_data_source_file ic030240q_4.cif
_cod_data_source_block (3)
_cod_database_code 4314336

loop_
_symmetry_equiv_pos_as_xyz
'x, y, z'
'-x, y+1/2, -z+1/2'
'-x, -y, -z'
'x, -y-1/2, z-1/2'

loop_
_atom_site_label
_atom_site_type_symbol
_atom_site_fract_x
_atom_site_fract_y
_atom_site_fract_z
_atom_site_U_iso_or_equiv
_atom_site_adp_type
_atom_site_occupancy
_atom_site_symmetry_multiplicity
_atom_site_calc_flag
_atom_site_refinement_flags
_atom_site_disorder_assembly
_atom_site_disorder_group
Re1 Re 0.05483(5) 0.45816(4) 0.120453(16) 0.01757(16) Uani 0.922(2) 1 d P A 1
Re2 Re 0.31609(9) -0.03981(6) 0.11662(3) 0.01883(19) Uani 0.938(3) 1 d P B 1
Cl1A Cl -0.0579(2) 0.58363(17) 0.17267(7) 0.0260(5) Uani 0.922(2) 1 d P A 1
Cl1B Cl 0.4779(2) 0.07954(17) 0.17157(7) 0.0275(5) Uani 0.938(3) 1 d P B 1
O1A O -0.1518(6) 0.3780(5) 0.1271(2) 0.0289(13) Uani 1 1 d . . .
O3A O 0.1359(6) 0.3905(4) 0.07879(17) 0.0276(11) Uani 0.922(2) 1 d P A 1
O2B O 0.5298(6) -0.1186(4) 0.12041(19) 0.0269(13) Uani 1 1 d . . .
N1A N -0.0771(8) 0.5528(5) 0.0682(2) 0.0244(15) Uani 1 1 d . . .
O1B O 0.3010(6) -0.1271(4) 0.17377(19) 0.0267(13) Uani 1 1 d . . .
N2B N 0.3966(7) 0.0621(5) 0.0662(2) 0.0212(15) Uani 1 1 d . . .
C2B C 0.1019(9) -0.0326(7) 0.2094(3) 0.0266(18) Uani 1 1 d . . .
H2B H 0.0484 -0.0287 0.2371 0.032 Uiso 1 1 calc R B .
O3B O 0.1951(6) -0.1044(4) 0.07335(17) 0.0271(12) Uani 0.938(3) 1 d P B 1
O2A O 0.1249(6) 0.3776(5) 0.17918(19) 0.0295(13) Uani 1 1 d . . .
N2A N 0.2601(8) 0.5549(5) 0.1357(2) 0.0252(15) Uani 1 1 d . . .
C7A C 0.3651(9) 0.5503(7) 0.1742(3) 0.0252(17) Uani 1 1 d . A .
C3A C -0.2391(9) 0.5492(6) 0.0576(3) 0.0247(17) Uani 1 1 d . A .
C10A C -0.4294(9) 0.3331(7) 0.1257(3) 0.031(2) Uani 1 1 d . . .
H10A H -0.3988 0.2612 0.1225 0.046 Uiso 1 1 calc R A .
H10B H -0.5373 0.3458 0.1071 0.046 Uiso 1 1 calc R . .
H10C H -0.4354 0.3485 0.1592 0.046 Uiso 1 1 calc R . .
N1B N 0.1241(7) 0.0532(5) 0.1347(2) 0.0219(14) Uani 1 1 d . . .
C8A C 0.3615(10) 0.4735(7) 0.2102(3) 0.0285(19) Uani 1 1 d . . .
H8A H 0.4449 0.4787 0.2367 0.034 Uiso 1 1 calc R A .
C6B C 0.2819(10) 0.1412(6) 0.0437(3) 0.0265(18) Uani 1 1 d . B .
H6B1 H 0.2858 0.1404 0.0090 0.032 Uiso 1 1 calc R . .
H6B2 H 0.3207 0.2092 0.0557 0.032 Uiso 1 1 calc R . .
C1A C -0.3030(10) 0.3998(6) 0.1080(3) 0.0265(18) Uani 1 1 d . A .
C7B C 0.5491(10) 0.0634(6) 0.0552(3) 0.0237(18) Uani 1 1 d . B .
C3B C 0.0612(9) 0.0464(7) 0.1746(3) 0.0244(17) Uani 1 1 d . B .
C13B C 0.8071(10) -0.1575(7) 0.1178(3) 0.036(2) Uani 1 1 d . . .
H13A H 0.8535 -0.1398 0.1503 0.054 Uiso 1 1 calc R B .
H13B H 0.8909 -0.1471 0.0965 0.054 Uiso 1 1 calc R . .
H13C H 0.7726 -0.2294 0.1166 0.054 Uiso 1 1 calc R . .
C4A C 0.0120(9) 0.6305(7) 0.0443(3) 0.0276(19) Uani 1 1 d . A .
H4A1 H -0.0201 0.6989 0.0549 0.033 Uiso 1 1 calc R . .
H4A2 H -0.0242 0.6260 0.0097 0.033 Uiso 1 1 calc R . .
C9A C 0.2541(10) 0.3938(6) 0.2112(3) 0.0261(18) Uani 1 1 d . A .
C12A C 0.5017(10) 0.6277(7) 0.1839(3) 0.032(2) Uani 1 1 d . . .
H12A H 0.4550 0.6969 0.1810 0.048 Uiso 1 1 calc R A .
H12B H 0.5803 0.6189 0.1609 0.048 Uiso 1 1 calc R . .
H12C H 0.5590 0.6179 0.2162 0.048 Uiso 1 1 calc R . .
C4B C 0.0715(11) 0.1415(6) 0.1033(3) 0.031(2) Uani 1 1 d . B .
H4B1 H 0.1304 0.2036 0.1165 0.037 Uiso 1 1 calc R . .
H4B2 H -0.0483 0.1531 0.1035 0.037 Uiso 1 1 calc R . .
C5A C 0.1980(9) 0.6224(7) 0.0527(3) 0.0266(18) Uani 1 1 d . . .
H5A1 H 0.2297 0.5535 0.0427 0.032 Uiso 1 1 calc R A .
H5A2 H 0.2443 0.6728 0.0320 0.032 Uiso 1 1 calc R . .
C5B C 0.1044(9) 0.1272(6) 0.0525(3) 0.0258(18) Uani 1 1 d . . .
H5B1 H 0.0348 0.1762 0.0322 0.031 Uiso 1 1 calc R B .
H5B2 H 0.0686 0.0574 0.0422 0.031 Uiso 1 1 calc R . .
C1B C 0.2073(9) -0.1116(6) 0.2074(3) 0.0239(17) Uani 1 1 d . B .
C6A C 0.2773(11) 0.6396(7) 0.1030(3) 0.033(2) Uani 1 1 d . A .
H6A1 H 0.3964 0.6531 0.1026 0.040 Uiso 1 1 calc R . .
H6A2 H 0.2283 0.7017 0.1154 0.040 Uiso 1 1 calc R . .
C11A C -0.3257(10) 0.6273(7) 0.0234(3) 0.032(2) Uani 1 1 d . . .
H11A H -0.3012 0.6964 0.0358 0.048 Uiso 1 1 calc R A .
H11B H -0.4452 0.6156 0.0199 0.048 Uiso 1 1 calc R . .
H11C H -0.2865 0.6204 -0.0076 0.048 Uiso 1 1 calc R . .
C2A C -0.3436(9) 0.4780(7) 0.0767(3) 0.0263(19) Uani 1 1 d . . .
H2A H -0.4583 0.4858 0.0662 0.032 Uiso 1 1 calc R A .
C9B C 0.6624(9) -0.0916(6) 0.1025(3) 0.0230(17) Uani 1 1 d . B .
C8B C 0.6742(9) -0.0091(6) 0.0730(3) 0.0244(18) Uani 1 1 d . . .
H8B H 0.7796 0.0013 0.0631 0.029 Uiso 1 1 calc R B .
C10B C 0.2251(11) -0.1917(7) 0.2439(3) 0.036(2) Uani 1 1 d . . .
H10D H 0.1706 -0.2544 0.2310 0.054 Uiso 1 1 calc R B .
H10E H 0.1737 -0.1689 0.2714 0.054 Uiso 1 1 calc R . .
H10F H 0.3426 -0.2054 0.2538 0.054 Uiso 1 1 calc R . .
C11B C -0.0618(10) 0.1243(7) 0.1875(3) 0.033(2) Uani 1 1 d . . .
H11D H -0.0194 0.1934 0.1832 0.050 Uiso 1 1 calc R B .
H11E H -0.0787 0.1150 0.2208 0.050 Uiso 1 1 calc R . .
H11F H -0.1671 0.1152 0.1670 0.050 Uiso 1 1 calc R . .
C13A C 0.2720(11) 0.3164(7) 0.2496(3) 0.035(2) Uani 1 1 d . . .
H13D H 0.1658 0.3073 0.2616 0.053 Uiso 1 1 calc R A .
H13E H 0.3552 0.3394 0.2755 0.053 Uiso 1 1 calc R . .
H13F H 0.3069 0.2511 0.2371 0.053 Uiso 1 1 calc R . .
C12B C 0.6008(11) 0.1443(6) 0.0227(3) 0.031(2) Uani 1 1 d . . .
H12D H 0.5318 0.1399 -0.0082 0.046 Uiso 1 1 calc R B .
H12E H 0.7169 0.1340 0.0185 0.046 Uiso 1 1 calc R . .
H12F H 0.5875 0.2120 0.0366 0.046 Uiso 1 1 calc R . .
Re1' Re 0.0131(6) 0.5022(5) 0.1388(2) 0.027(2) Uani 0.078(2) 1 d P A 2
Re2' Re 0.3664(11) -0.0057(8) 0.1341(4) 0.019(3) Uani 0.062(3) 1 d P B 2
O3A' O -0.0579(2) 0.58363(17) 0.17267(7) 0.0260(5) Uani 0.08 1 d P . .
ClA' Cl 0.1359(6) 0.3905(4) 0.07879(17) 0.0276(11) Uani 0.08 1 d P . .
O3B' O 0.4779(2) 0.07954(17) 0.17157(7) 0.0275(5) Uani 0.06 1 d P . .
ClB' Cl 0.1951(6) -0.1044(4) 0.07335(17) 0.0271(12) Uani 0.06 1 d P . .

loop_
_atom_site_aniso_label
_atom_site_aniso_U_11
_atom_site_aniso_U_22
_atom_site_aniso_U_33
_atom_site_aniso_U_23
_atom_site_aniso_U_13
_atom_site_aniso_U_12
Re1 0.01875(19) 0.0133(2) 0.0203(2) 0.00153(19) 0.00125(15) 0.00037(17)
Re2 0.0219(2) 0.0141(3) 0.0220(3) 0.0018(2) 0.0087(2) 0.0003(2)
Cl1A 0.0274(10) 0.0254(11) 0.0257(11) -0.0023(9) 0.0059(9) 0.0039(9)
Cl1B 0.0285(11) 0.0275(12) 0.0269(11) -0.0008(9) 0.0049(9) -0.0061(9)
O1A 0.020(3) 0.028(3) 0.036(3) 0.013(3) -0.004(2) -0.006(3)
O3A 0.033(3) 0.017(3) 0.033(3) -0.003(2) 0.006(2) 0.004(2)
O2B 0.026(3) 0.022(3) 0.035(3) 0.006(3) 0.012(2) 0.003(3)
N1A 0.028(3) 0.019(4) 0.025(3) 0.005(3) -0.001(3) -0.005(3)
O1B 0.030(3) 0.020(3) 0.033(3) 0.009(3) 0.011(3) 0.001(2)
N2B 0.025(3) 0.017(4) 0.023(3) 0.002(3) 0.010(3) -0.001(3)
C2B 0.033(4) 0.027(5) 0.021(4) -0.002(4) 0.010(3) -0.003(4)
O3B 0.028(3) 0.026(3) 0.030(3) -0.004(2) 0.011(2) -0.005(2)
O2A 0.028(3) 0.028(3) 0.030(3) 0.009(3) -0.006(2) 0.001(3)
N2A 0.026(3) 0.022(4) 0.028(4) 0.004(3) 0.005(3) -0.004(3)
C7A 0.021(4) 0.025(5) 0.030(4) -0.010(4) 0.004(3) 0.006(4)
C3A 0.032(4) 0.022(4) 0.020(4) 0.003(3) 0.003(3) 0.009(4)
C10A 0.023(4) 0.032(5) 0.036(5) -0.007(4) -0.002(4) -0.010(4)
N1B 0.027(3) 0.013(4) 0.028(4) 0.001(3) 0.012(3) 0.000(3)
C8A 0.029(4) 0.030(5) 0.024(4) -0.004(4) -0.004(3) 0.008(4)
C6B 0.035(4) 0.020(5) 0.026(4) 0.004(3) 0.011(4) -0.002(4)
C1A 0.027(4) 0.019(5) 0.033(5) 0.002(4) 0.002(4) 0.000(3)
C7B 0.031(4) 0.022(5) 0.020(4) -0.003(3) 0.010(3) -0.005(3)
C3B 0.027(4) 0.020(4) 0.027(4) -0.011(4) 0.005(3) 0.001(4)
C13B 0.031(5) 0.032(6) 0.043(6) 0.002(4) 0.001(4) 0.001(4)
C4A 0.029(4) 0.023(5) 0.030(5) 0.012(4) 0.003(4) -0.006(4)
C9A 0.030(4) 0.025(5) 0.023(4) 0.001(3) 0.001(3) 0.009(4)
C12A 0.030(4) 0.019(5) 0.045(5) -0.011(4) -0.001(4) -0.009(4)
C4B 0.038(5) 0.018(5) 0.038(5) 0.001(4) 0.011(4) 0.007(4)
C5A 0.028(4) 0.021(4) 0.032(5) 0.006(4) 0.010(4) -0.006(4)
C5B 0.028(4) 0.013(4) 0.037(5) 0.008(4) 0.008(4) 0.000(3)
C1B 0.024(4) 0.021(4) 0.028(4) 0.000(3) 0.010(3) -0.009(3)
C6A 0.039(5) 0.030(5) 0.031(5) 0.006(4) 0.009(4) -0.007(4)
C11A 0.037(5) 0.028(5) 0.029(5) 0.005(4) 0.000(4) 0.008(4)
C2A 0.024(4) 0.035(6) 0.020(4) 0.002(3) 0.002(3) -0.001(4)
C9B 0.023(4) 0.025(5) 0.022(4) -0.004(3) 0.007(3) -0.001(3)
C8B 0.018(4) 0.030(5) 0.026(4) -0.003(3) 0.006(3) -0.001(3)
C10B 0.042(5) 0.036(6) 0.034(5) 0.013(4) 0.015(4) 0.001(4)
C11B 0.037(5) 0.024(5) 0.041(5) -0.005(4) 0.014(4) 0.009(4)
C13A 0.036(5) 0.039(6) 0.027(5) 0.007(4) -0.009(4) 0.001(4)
C12B 0.043(5) 0.020(5) 0.032(5) 0.001(4) 0.013(4) -0.008(4)
Re1' 0.023(2) 0.021(3) 0.035(3) 0.006(3) 0.004(2) -0.001(2)
Re2' 0.008(3) 0.021(4) 0.029(4) -0.008(4) 0.006(3) 0.003(3)
O3A' 0.0274(10) 0.0254(11) 0.0257(11) -0.0023(9) 0.0059(9) 0.0039(9)
ClA' 0.033(3) 0.017(3) 0.033(3) -0.003(2) 0.006(2) 0.004(2)
O3B' 0.0285(11) 0.0275(12) 0.0269(11) -0.0008(9) 0.0049(9) -0.0061(9)
ClB' 0.028(3) 0.026(3) 0.030(3) -0.004(2) 0.011(2) -0.005(2)

loop_
_atom_type_symbol
_atom_type_description
_atom_type_scat_dispersion_real
_atom_type_scat_dispersion_imag
_atom_type_scat_source
C C 0.0033 0.0016 'International Tables Vol C Tables 4.2.6.8 and 6.1.1.4'
H H 0.0000 0.0000 'International Tables Vol C Tables 4.2.6.8 and 6.1.1.4'
N N 0.0061 0.0033 'International Tables Vol C Tables 4.2.6.8 and 6.1.1.4'
O O 0.0106 0.0060 'International Tables Vol C Tables 4.2.6.8 and 6.1.1.4'
Cl Cl 0.1484 0.1585 'International Tables Vol C Tables 4.2.6.8 and 6.1.1.4'
Re Re -1.0185 7.2310 'International Tables Vol C Tables 4.2.6.8 and 6.1.1.4'

loop_
_geom_angle_atom_site_label_1
_geom_angle_atom_site_label_2
_geom_angle_atom_site_label_3
_geom_angle
_geom_angle_site_symmetry_1
_geom_angle_site_symmetry_3
_geom_angle_publ_flag
O3A Re1 O2A 102.4(2) . . ?
O3A Re1 O1A 101.8(2) . . ?
O2A Re1 O1A 78.4(2) . . ?
O3A Re1 N2A 94.8(2) . . ?
O2A Re1 N2A 90.7(2) . . ?
O1A Re1 N2A 161.7(2) . . ?
O3A Re1 N1A 91.5(2) . . ?
O2A Re1 N1A 163.8(2) . . ?
O1A Re1 N1A 90.8(2) . . ?
N2A Re1 N1A 96.4(2) . . ?
O3A Re1 Cl1A 169.94(18) . . ?
O2A Re1 Cl1A 86.40(18) . . ?
O1A Re1 Cl1A 84.65(18) . . ?
N2A Re1 Cl1A 80.03(19) . . ?
N1A Re1 Cl1A 80.61(19) . . ?
O3B Re2 O1B 102.2(2) . . ?
O3B Re2 O2B 101.7(2) . . ?
O1B Re2 O2B 79.1(2) . . ?
O3B Re2 N1B 94.7(2) . . ?
O1B Re2 N1B 90.3(2) . . ?
O2B Re2 N1B 162.0(2) . . ?
O3B Re2 N2B 91.5(2) . . ?
O1B Re2 N2B 164.3(2) . . ?
O2B Re2 N2B 90.8(2) . . ?
N1B Re2 N2B 96.2(2) . . ?
O3B Re2 Cl1B 170.44(18) . . ?
O1B Re2 Cl1B 86.12(17) . . ?
O2B Re2 Cl1B 84.35(17) . . ?
N1B Re2 Cl1B 80.45(18) . . ?
N2B Re2 Cl1B 80.88(18) . . ?
C1A O1A Re1 127.0(5) . . ?
C1A O1A Re1' 116.4(5) . . ?
Re1 O1A Re1' 24.4(2) . . ?
C9B O2B Re2 126.7(5) . . ?
C9B O2B Re2' 118.1(6) . . ?
Re2 O2B Re2' 21.1(4) . . ?
C3A N1A C4A 117.6(7) . . ?
C3A N1A Re1 122.9(5) . . ?
C4A N1A Re1 119.5(5) . . ?
C3A N1A Re1' 114.4(5) . . ?
C4A N1A Re1' 121.0(5) . . ?
Re1 N1A Re1' 23.7(2) . . ?
C1B O1B Re2 127.2(5) . . ?
C1B O1B Re2' 119.8(6) . . ?
Re2 O1B Re2' 21.2(4) . . ?
C7B N2B C6B 116.7(6) . . ?
C7B N2B Re2 123.5(5) . . ?
C6B N2B Re2 119.7(4) . . ?
C7B N2B Re2' 115.9(6) . . ?
C6B N2B Re2' 122.0(5) . . ?
Re2 N2B Re2' 20.1(4) . . ?
C1B C2B C3B 127.7(7) . . ?
C9A O2A Re1 127.5(5) . . ?
C9A O2A Re1' 119.8(5) . . ?
Re1 O2A Re1' 24.2(2) . . ?
C7A N2A C6A 117.5(7) . . ?
C7A N2A Re1 124.5(6) . . ?
C6A N2A Re1 117.7(5) . . ?
C7A N2A Re1' 118.0(5) . . ?
C6A N2A Re1' 116.0(5) . . ?
Re1 N2A Re1' 23.8(2) . . ?
N2A C7A C8A 123.9(8) . . ?
N2A C7A C12A 120.9(8) . . ?
C8A C7A C12A 115.2(7) . . ?
N1A C3A C2A 124.9(7) . . ?
N1A C3A C11A 119.4(7) . . ?
C2A C3A C11A 115.6(7) . . ?
C3B N1B C4B 117.1(6) . . ?
C3B N1B Re2 124.3(5) . . ?
C4B N1B Re2 118.0(5) . . ?
C3B N1B Re2' 117.1(6) . . ?
C4B N1B Re2' 118.2(5) . . ?
Re2 N1B Re2' 20.4(4) . . ?
C9A C8A C7A 128.5(7) . . ?
N2B C6B C5B 114.1(6) . . ?
O1A C1A C2A 124.5(7) . . ?
O1A C1A C10A 113.0(7) . . ?
C2A C1A C10A 122.5(7) . . ?
N2B C7B C8B 123.8(7) . . ?
N2B C7B C12B 120.3(7) . . ?
C8B C7B C12B 115.9(7) . . ?
N1B C3B C2B 124.2(7) . . ?
N1B C3B C11B 121.0(8) . . ?
C2B C3B C11B 114.7(7) . . ?
N1A C4A C5A 115.3(7) . . ?
O2A C9A C8A 124.6(7) . . ?
O2A C9A C13A 113.0(7) . . ?
C8A C9A C13A 122.4(7) . . ?
N1B C4B C5B 113.6(7) . . ?
C6A C5A C4A 116.0(7) . . ?
C4B C5B C6B 115.9(7) . . ?
O1B C1B C2B 125.7(7) . . ?
O1B C1B C10B 113.0(7) . . ?
C2B C1B C10B 121.3(7) . . ?
N2A C6A C5A 115.1(7) . . ?
C1A C2A C3A 129.2(7) . . ?
O2B C9B C8B 125.3(7) . . ?
O2B C9B C13B 113.5(7) . . ?
C8B C9B C13B 121.2(7) . . ?
C9B C8B C7B 128.9(7) . . ?
O1A Re1' O2A 73.4(3) . . ?
O1A Re1' N2A 145.7(5) . . ?
O2A Re1' N2A 85.9(3) . . ?
O1A Re1' N1A 87.5(3) . . ?
O2A Re1' N1A 144.0(5) . . ?
N2A Re1' N1A 94.1(3) . . ?
O1B Re2' O2B 76.8(3) . . ?
O1B Re2' N1B 88.0(3) . . ?
O2B Re2' N1B 152.6(8) . . ?
O1B Re2' N2B 150.7(9) . . ?
O2B Re2' N2B 88.5(4) . . ?
N1B Re2' N2B 94.3(4) . . ?

loop_
_geom_bond_atom_site_label_1
_geom_bond_atom_site_label_2
_geom_bond_distance
_geom_bond_site_symmetry_2
_geom_bond_publ_flag
Re1 O3A 1.681(5) . ?
Re1 O2A 1.991(5) . ?
Re1 O1A 2.015(5) . ?
Re1 N2A 2.098(6) . ?
Re1 N1A 2.114(6) . ?
Re1 Cl1A 2.468(2) . ?
Re2 O3B 1.696(5) . ?
Re2 O1B 2.000(5) . ?
Re2 O2B 2.016(5) . ?
Re2 N1B 2.099(6) . ?
Re2 N2B 2.121(6) . ?
Re2 Cl1B 2.464(2) . ?
O1A C1A 1.312(9) . ?
O1A Re1' 2.107(8) . ?
O2B C9B 1.304(9) . ?
O2B Re2' 2.060(9) . ?
N1A C3A 1.317(9) . ?
N1A C4A 1.468(10) . ?
N1A Re1' 2.146(8) . ?
O1B C1B 1.314(9) . ?
O1B Re2' 2.057(9) . ?
N2B C7B 1.323(9) . ?
N2B C6B 1.483(10) . ?
N2B Re2' 2.163(9) . ?
C2B C1B 1.350(11) . ?
C2B C3B 1.438(12) . ?
O2A C9A 1.315(9) . ?
O2A Re1' 2.127(7) . ?
N2A C7A 1.299(10) . ?
N2A C6A 1.464(10) . ?
N2A Re1' 2.144(8) . ?
C7A C8A 1.435(12) . ?
C7A C12A 1.504(11) . ?
C3A C2A 1.417(11) . ?
C3A C11A 1.519(11) . ?
C10A C1A 1.488(11) . ?
N1B C3B 1.307(9) . ?
N1B C4B 1.486(10) . ?
N1B Re2' 2.125(8) . ?
C8A C9A 1.363(12) . ?
C6B C5B 1.513(10) . ?
C1A C2A 1.367(11) . ?
C7B C8B 1.436(11) . ?
C7B C12B 1.500(11) . ?
C3B C11B 1.509(11) . ?
C13B C9B 1.480(11) . ?
C4A C5A 1.509(10) . ?
C9A C13A 1.482(11) . ?
C4B C5B 1.512(11) . ?
C5A C6A 1.503(11) . ?
C1B C10B 1.469(11) . ?
C9B C8B 1.376(11) . ?

loop_
_geom_torsion_atom_site_label_1
_geom_torsion_atom_site_label_2
_geom_torsion_atom_site_label_3
_geom_torsion_atom_site_label_4
_geom_torsion
_geom_torsion_site_symmetry_1
_geom_torsion_site_symmetry_2
_geom_torsion_site_symmetry_3
_geom_torsion_site_symmetry_4
_geom_torsion_publ_flag
O3A Re1 O1A C1A -100.1(7) . . . . ?
O2A Re1 O1A C1A 159.4(7) . . . . ?
N2A Re1 O1A C1A 105.0(9) . . . . ?
N1A Re1 O1A C1A -8.5(7) . . . . ?
Cl1A Re1 O1A C1A 72.0(7) . . . . ?
O3A Re1 O1A Re1' -171.8(3) . . . . ?
O2A Re1 O1A Re1' 87.8(4) . . . . ?
N2A Re1 O1A Re1' 33.4(8) . . . . ?
N1A Re1 O1A Re1' -80.1(4) . . . . ?
Cl1A Re1 O1A Re1' 0.4(3) . . . . ?
O3B Re2 O2B C9B 102.2(6) . . . . ?
O1B Re2 O2B C9B -157.4(7) . . . . ?
N1B Re2 O2B C9B -102.7(9) . . . . ?
N2B Re2 O2B C9B 10.4(6) . . . . ?
Cl1B Re2 O2B C9B -70.3(6) . . . . ?
O3B Re2 O2B Re2' 174.6(5) . . . . ?
O1B Re2 O2B Re2' -85.0(5) . . . . ?
N1B Re2 O2B Re2' -30.3(9) . . . . ?
N2B Re2 O2B Re2' 82.9(5) . . . . ?
Cl1B Re2 O2B Re2' 2.2(5) . . . . ?
O3A Re1 N1A C3A 109.7(6) . . . . ?
O2A Re1 N1A C3A -39.6(12) . . . . ?
O1A Re1 N1A C3A 7.9(7) . . . . ?
N2A Re1 N1A C3A -155.3(6) . . . . ?
Cl1A Re1 N1A C3A -76.5(6) . . . . ?
O3A Re1 N1A C4A -74.1(6) . . . . ?
O2A Re1 N1A C4A 136.7(8) . . . . ?
O1A Re1 N1A C4A -175.8(6) . . . . ?
N2A Re1 N1A C4A 21.0(6) . . . . ?
Cl1A Re1 N1A C4A 99.7(6) . . . . ?
O3A Re1 N1A Re1' -174.7(3) . . . . ?
O2A Re1 N1A Re1' 36.0(9) . . . . ?
O1A Re1 N1A Re1' 83.5(3) . . . . ?
N2A Re1 N1A Re1' -79.7(3) . . . . ?
Cl1A Re1 N1A Re1' -1.0(3) . . . . ?
O3B Re2 O1B C1B -100.0(6) . . . . ?
O2B Re2 O1B C1B 160.3(6) . . . . ?
N1B Re2 O1B C1B -5.1(6) . . . . ?
N2B Re2 O1B C1B 109.5(9) . . . . ?
Cl1B Re2 O1B C1B 75.3(6) . . . . ?
O3B Re2 O1B Re2' -176.5(4) . . . . ?
O2B Re2 O1B Re2' 83.8(4) . . . . ?
N1B Re2 O1B Re2' -81.6(4) . . . . ?
N2B Re2 O1B Re2' 33.0(9) . . . . ?
Cl1B Re2 O1B Re2' -1.2(4) . . . . ?
O3B Re2 N2B C7B -110.8(6) . . . . ?
O1B Re2 N2B C7B 40.4(12) . . . . ?
O2B Re2 N2B C7B -9.1(6) . . . . ?
N1B Re2 N2B C7B 154.3(6) . . . . ?
Cl1B Re2 N2B C7B 75.0(6) . . . . ?
O3B Re2 N2B C6B 73.0(6) . . . . ?
O1B Re2 N2B C6B -135.8(8) . . . . ?
O2B Re2 N2B C6B 174.7(6) . . . . ?
N1B Re2 N2B C6B -21.9(6) . . . . ?
Cl1B Re2 N2B C6B -101.2(5) . . . . ?
O3B Re2 N2B Re2' 175.7(4) . . . . ?
O1B Re2 N2B Re2' -33.0(9) . . . . ?
O2B Re2 N2B Re2' -82.6(4) . . . . ?
N1B Re2 N2B Re2' 80.8(4) . . . . ?
Cl1B Re2 N2B Re2' 1.6(4) . . . . ?
O3A Re1 O2A C9A 96.4(6) . . . . ?
O1A Re1 O2A C9A -164.0(7) . . . . ?
N2A Re1 O2A C9A 1.3(6) . . . . ?
N1A Re1 O2A C9A -115.2(9) . . . . ?
Cl1A Re1 O2A C9A -78.7(6) . . . . ?
O3A Re1 O2A Re1' 176.1(3) . . . . ?
O1A Re1 O2A Re1' -84.3(3) . . . . ?
N2A Re1 O2A Re1' 81.0(3) . . . . ?
N1A Re1 O2A Re1' -35.5(9) . . . . ?
Cl1A Re1 O2A Re1' 1.0(3) . . . . ?
O3A Re1 N2A C7A -107.3(6) . . . . ?
O2A Re1 N2A C7A -4.8(7) . . . . ?
O1A Re1 N2A C7A 48.0(11) . . . . ?
N1A Re1 N2A C7A 160.7(6) . . . . ?
Cl1A Re1 N2A C7A 81.4(6) . . . . ?
O3A Re1 N2A C6A 79.1(6) . . . . ?
O2A Re1 N2A C6A -178.4(6) . . . . ?
O1A Re1 N2A C6A -125.6(8) . . . . ?
N1A Re1 N2A C6A -12.9(6) . . . . ?
Cl1A Re1 N2A C6A -92.2(6) . . . . ?
O3A Re1 N2A Re1' 171.0(4) . . . . ?
O2A Re1 N2A Re1' -86.5(3) . . . . ?
O1A Re1 N2A Re1' -33.7(8) . . . . ?
N1A Re1 N2A Re1' 79.0(4) . . . . ?
Cl1A Re1 N2A Re1' -0.2(3) . . . . ?
C6A N2A C7A C8A 178.4(7) . . . . ?
Re1 N2A C7A C8A 4.8(11) . . . . ?
Re1' N2A C7A C8A 31.6(11) . . . . ?
C6A N2A C7A C12A -1.8(11) . . . . ?
Re1 N2A C7A C12A -175.4(5) . . . . ?
Re1' N2A C7A C12A -148.6(6) . . . . ?
C4A N1A C3A C2A 178.8(8) . . . . ?
Re1 N1A C3A C2A -4.9(11) . . . . ?
Re1' N1A C3A C2A -30.2(11) . . . . ?
C4A N1A C3A C11A -2.6(11) . . . . ?
Re1 N1A C3A C11A 173.6(5) . . . . ?
Re1' N1A C3A C11A 148.4(6) . . . . ?
O3B Re2 N1B C3B 110.6(6) . . . . ?
O1B Re2 N1B C3B 8.3(6) . . . . ?
O2B Re2 N1B C3B -44.9(11) . . . . ?
N2B Re2 N1B C3B -157.3(6) . . . . ?
Cl1B Re2 N1B C3B -77.7(6) . . . . ?
O3B Re2 N1B C4B -78.2(6) . . . . ?
O1B Re2 N1B C4B 179.5(6) . . . . ?
O2B Re2 N1B C4B 126.3(8) . . . . ?
N2B Re2 N1B C4B 13.9(6) . . . . ?
Cl1B Re2 N1B C4B 93.5(5) . . . . ?
O3B Re2 N1B Re2' -174.1(5) . . . . ?
O1B Re2 N1B Re2' 83.6(5) . . . . ?
O2B Re2 N1B Re2' 30.3(9) . . . . ?
N2B Re2 N1B Re2' -82.0(5) . . . . ?
Cl1B Re2 N1B Re2' -2.4(5) . . . . ?
N2A C7A C8A C9A 0.2(14) . . . . ?
C12A C7A C8A C9A -179.6(8) . . . . ?
C7B N2B C6B C5B 172.3(7) . . . . ?
Re2 N2B C6B C5B -11.2(9) . . . . ?
Re2' N2B C6B C5B -34.5(10) . . . . ?
Re1 O1A C1A C2A 5.7(12) . . . . ?
Re1' O1A C1A C2A 31.6(11) . . . . ?
Re1 O1A C1A C10A -171.6(5) . . . . ?
Re1' O1A C1A C10A -145.7(6) . . . . ?
C6B N2B C7B C8B -178.5(7) . . . . ?
Re2 N2B C7B C8B 5.2(11) . . . . ?
Re2' N2B C7B C8B 26.7(10) . . . . ?
C6B N2B C7B C12B 2.2(10) . . . . ?
Re2 N2B C7B C12B -174.1(6) . . . . ?
Re2' N2B C7B C12B -152.7(7) . . . . ?
C4B N1B C3B C2B -178.4(7) . . . . ?
Re2 N1B C3B C2B -7.1(11) . . . . ?
Re2' N1B C3B C2B -29.3(11) . . . . ?
C4B N1B C3B C11B 1.1(11) . . . . ?
Re2 N1B C3B C11B 172.4(6) . . . . ?
Re2' N1B C3B C11B 150.1(7) . . . . ?
C1B C2B C3B N1B -0.5(14) . . . . ?
C1B C2B C3B C11B -180.0(8) . . . . ?
C3A N1A C4A C5A -172.3(7) . . . . ?
Re1 N1A C4A C5A 11.3(10) . . . . ?
Re1' N1A C4A C5A 38.7(10) . . . . ?
Re1 O2A C9A C8A 2.6(11) . . . . ?
Re1' O2A C9A C8A -25.1(11) . . . . ?
Re1 O2A C9A C13A -178.0(5) . . . . ?
Re1' O2A C9A C13A 154.3(6) . . . . ?
C7A C8A C9A O2A -4.4(14) . . . . ?
C7A C8A C9A C13A 176.2(8) . . . . ?
C3B N1B C4B C5B -161.8(7) . . . . ?
Re2 N1B C4B C5B 26.4(9) . . . . ?
Re2' N1B C4B C5B 49.5(10) . . . . ?
N1A C4A C5A C6A -64.9(10) . . . . ?
N1B C4B C5B C6B -76.7(9) . . . . ?
N2B C6B C5B C4B 66.9(9) . . . . ?
Re2 O1B C1B C2B 0.1(11) . . . . ?
Re2' O1B C1B C2B 24.0(11) . . . . ?
Re2 O1B C1B C10B 179.2(5) . . . . ?
Re2' O1B C1B C10B -156.9(7) . . . . ?
C3B C2B C1B O1B 4.6(14) . . . . ?
C3B C2B C1B C10B -174.4(8) . . . . ?
C7A N2A C6A C5A 159.1(7) . . . . ?
Re1 N2A C6A C5A -26.9(9) . . . . ?
Re1' N2A C6A C5A -53.5(9) . . . . ?
C4A C5A C6A N2A 75.1(10) . . . . ?
O1A C1A C2A C3A 1.2(15) . . . . ?
C10A C1A C2A C3A 178.2(8) . . . . ?
N1A C3A C2A C1A -1.3(15) . . . . ?
C11A C3A C2A C1A -179.9(8) . . . . ?
Re2 O2B C9B C8B -7.7(12) . . . . ?
Re2' O2B C9B C8B -30.6(11) . . . . ?
Re2 O2B C9B C13B 170.9(5) . . . . ?
Re2' O2B C9B C13B 148.0(7) . . . . ?
O2B C9B C8B C7B -0.7(14) . . . . ?
C13B C9B C8B C7B -179.1(8) . . . . ?
N2B C7B C8B C9B 1.7(13) . . . . ?
C12B C7B C8B C9B -179.0(8) . . . . ?
C1A O1A Re1' O2A 164.8(6) . . . . ?
Re1 O1A Re1' O2A -72.9(3) . . . . ?
C1A O1A Re1' N2A -139.7(7) . . . . ?
Re1 O1A Re1' N2A -17.4(5) . . . . ?
C1A O1A Re1' N1A -46.1(7) . . . . ?
Re1 O1A Re1' N1A 76.2(4) . . . . ?
C9A O2A Re1' O1A -167.6(6) . . . . ?
Re1 O2A Re1' O1A 76.5(4) . . . . ?
C9A O2A Re1' N2A 40.2(7) . . . . ?
Re1 O2A Re1' N2A -75.7(4) . . . . ?
C9A O2A Re1' N1A 131.6(6) . . . . ?
Re1 O2A Re1' N1A 15.7(4) . . . . ?
C7A N2A Re1' O1A -95.4(9) . . . . ?
C6A N2A Re1' O1A 117.4(7) . . . . ?
Re1 N2A Re1' O1A 17.1(5) . . . . ?
C7A N2A Re1' O2A -43.0(7) . . . . ?
C6A N2A Re1' O2A 169.7(6) . . . . ?
Re1 N2A Re1' O2A 69.5(4) . . . . ?
C7A N2A Re1' N1A 173.1(6) . . . . ?
C6A N2A Re1' N1A 25.8(7) . . . . ?
Re1 N2A Re1' N1A -74.4(4) . . . . ?
C3A N1A Re1' O1A 44.8(7) . . . . ?
C4A N1A Re1' O1A -165.3(6) . . . . ?
Re1 N1A Re1' O1A -72.0(4) . . . . ?
C3A N1A Re1' O2A 101.7(8) . . . . ?
C4A N1A Re1' O2A -108.4(7) . . . . ?
Re1 N1A Re1' O2A -15.1(4) . . . . ?
C3A N1A Re1' N2A -169.6(6) . . . . ?
C4A N1A Re1' N2A -19.7(7) . . . . ?
Re1 N1A Re1' N2A 73.6(4) . . . . ?
C1B O1B Re2' O2B 164.3(6) . . . . ?
Re2 O1B Re2' O2B -78.9(5) . . . . ?
C1B O1B Re2' N1B -38.8(8) . . . . ?
Re2 O1B Re2' N1B 78.0(5) . . . . ?
C1B O1B Re2' N2B -134.0(8) . . . . ?
Re2 O1B Re2' N2B -17.2(7) . . . . ?
C9B O2B Re2' O1B -162.4(6) . . . . ?
Re2 O2B Re2' O1B 77.6(5) . . . . ?
C9B O2B Re2' N1B 139.5(9) . . . . ?
Re2 O2B Re2' N1B 19.5(8) . . . . ?
C9B O2B Re2' N2B 43.1(8) . . . . ?
Re2 O2B Re2' N2B -76.8(6) . . . . ?
C3B N1B Re2' O1B 41.0(9) . . . . ?
C4B N1B Re2' O1B -170.3(6) . . . . ?
Re2 N1B Re2' O1B -75.2(6) . . . . ?
C3B N1B Re2' O2B 96.8(12) . . . . ?
C4B N1B Re2' O2B -114.4(10) . . . . ?
Re2 N1B Re2' O2B -19.4(8) . . . . ?
C3B N1B Re2' N2B -168.2(6) . . . . ?
C4B N1B Re2' N2B -19.5(9) . . . . ?
Re2 N1B Re2' N2B 75.6(6) . . . . ?
C7B N2B Re2' O1B -100.3(10) . . . . ?
C6B N2B Re2' O1B 106.4(8) . . . . ?
Re2 N2B Re2' O1B 17.1(7) . . . . ?
C7B N2B Re2' O2B -41.2(8) . . . . ?
C6B N2B Re2' O2B 165.5(6) . . . . ?
Re2 N2B Re2' O2B 76.1(6) . . . . ?
C7B N2B Re2' N1B 166.1(6) . . . . ?
C6B N2B Re2' N1B 12.8(9) . . . . ?
Re2 N2B Re2' N1B -76.5(5) . . . . ?
